data_1508708
loop_
_publ_author_name
'Hong, Bor-Cherng'
'Dange, Nitin S.'
'Yen, Po-Jen'
'Lee, Gene-Hsiang'
'Liao, Ju-Hsiou'

_publ_section_title
;
 Organocatalytic asymmetric anti-selective Michael reactions of aldehydes
 and the sequential reduction/lactonization/Pauson-Khand reaction for the
 enantioselective synthesis of highly functionalized hydropentalenes.
;
_journal_issue 20
_journal_name_full 'Organic letters'
_journal_page_first 5346
_journal_page_last 5349
_journal_paper_doi 10.1021/ol302527z
_journal_volume 14
_journal_year 2012
_chemical_absolute_configuration ad
_chemical_formula_sum 'C18 H18 O5 S'
_chemical_formula_weight 346.38
_chemical_name_systematic
; 
 ? 
;
_space_group_IT_number 19
_symmetry_cell_setting orthorhombic
_symmetry_space_group_name_Hall 'P 2ac 2ab'
_symmetry_space_group_name_H-M 'P 21 21 21'
_atom_sites_solution_hydrogens geom
_atom_sites_solution_primary direct
_atom_sites_solution_secondary difmap
_audit_creation_method SHELXL-97
_cell_angle_alpha 90.00
_cell_angle_beta 90.00
_cell_angle_gamma 90.00
_cell_formula_units_Z 4
_cell_length_a 8.6017(10)
_cell_length_b 8.8242(11)
_cell_length_c 21.789(3)
_cell_measurement_reflns_used 999
_cell_measurement_temperature 295(2)
_cell_measurement_theta_max 23.529
_cell_measurement_theta_min -23.529
_cell_volume 1653.9(4)
_computing_cell_refinement 'BRUKER SMART'
_computing_data_collection 'BRUKER SMART'
_computing_data_reduction 'BRUKER SAINT'
_computing_molecular_graphics Ortep-3
_computing_publication_material 'Wingx publication routines (Farrugia, 1999)'
_computing_structure_refinement 'SHELXL-97 (Sheldrick, 1997)'
_computing_structure_solution 'SHELXS-97 (Sheldrick, 1990)'
_diffrn_ambient_temperature 295(2)
_diffrn_measured_fraction_theta_full 0.989
_diffrn_measured_fraction_theta_max 0.989
_diffrn_measurement_device_type 'Bruker Smart Apex'
_diffrn_measurement_method 'phi-omega scan'
_diffrn_radiation_monochromator graphite
_diffrn_radiation_source 'fine-focus sealed tube'
_diffrn_radiation_type MoK\a
_diffrn_radiation_wavelength 0.71073
_diffrn_reflns_av_R_equivalents 0.0554
_diffrn_reflns_av_sigmaI/netI 0.0561
_diffrn_reflns_limit_h_max 11
_diffrn_reflns_limit_h_min -11
_diffrn_reflns_limit_k_max 11
_diffrn_reflns_limit_k_min -11
_diffrn_reflns_limit_l_max 28
_diffrn_reflns_limit_l_min -28
_diffrn_reflns_number 19437
_diffrn_reflns_theta_full 28.30
_diffrn_reflns_theta_max 28.30
_diffrn_reflns_theta_min 1.87
_diffrn_standards_decay_% 0
_exptl_absorpt_coefficient_mu 0.221
_exptl_absorpt_correction_T_max 0.9904
_exptl_absorpt_correction_T_min 0.9630
_exptl_absorpt_correction_type empirical
_exptl_absorpt_process_details SADABS
_exptl_crystal_colour colorless
_exptl_crystal_density_diffrn 1.391
_exptl_crystal_density_method 'not measured'
_exptl_crystal_description parallelepiped
_exptl_crystal_F_000 728
_exptl_crystal_size_max 0.17
_exptl_crystal_size_mid 0.05
_exptl_crystal_size_min 0.04
_refine_diff_density_max 0.402
_refine_diff_density_min -0.260
_refine_diff_density_rms 0.079
_refine_ls_abs_structure_details 'Flack H D (1983), Acta Cryst. A39, 876-881'
_refine_ls_abs_structure_Flack 0.03(17)
_refine_ls_extinction_method none
_refine_ls_goodness_of_fit_ref 1.075
_refine_ls_hydrogen_treatment constr
_refine_ls_matrix_type full
_refine_ls_number_parameters 218
_refine_ls_number_reflns 4033
_refine_ls_number_restraints 0
_refine_ls_restrained_S_all 1.075
_refine_ls_R_factor_all 0.1206
_refine_ls_R_factor_gt 0.0748
_refine_ls_shift/su_max 0.000
_refine_ls_shift/su_mean 0.000
_refine_ls_structure_factor_coef Fsqd
_refine_ls_weighting_details 'calc w=1/[\s^2^(Fo^2^)+(0.1040P)^2^+0.1260P] where P=(Fo^2^+2Fc^2^)/3'
_refine_ls_weighting_scheme calc
_refine_ls_wR_factor_gt 0.1716
_refine_ls_wR_factor_ref 0.1999
_reflns_number_gt 2593
_reflns_number_total 4033
_reflns_threshold_expression >2sigma(I)
_cod_data_source_file ol302527z_si_002.cif
_cod_data_source_block nsd0808
_cod_depositor_comments
;
The following automatic conversions were performed:

'_exptl_absorpt_correction_type' value 'Empirical' changed to
'empirical' according to
/home/saulius/struct/CIF-dictionaries/cif_core.dic dictionary named
'cif_core.dic' version 2.4.2 from 2011-04-26.

Automatic conversion script
Id: cif_fix_values 1891 2012-01-12 08:04:46Z andrius 
;
_cod_original_cell_volume 1653.8(3)
_cod_original_sg_symbol_Hall 'P 2ac2ab'
_cod_original_sg_symbol_H-M 'P 212121'
_cod_database_code 1508708

loop_
_symmetry_equiv_pos_as_xyz
'x, y, z'
'-x+1/2, -y, z+1/2'
'-x, y+1/2, -z+1/2'
'x+1/2, -y+1/2, -z'

loop_
_atom_site_label
_atom_site_type_symbol
_atom_site_fract_x
_atom_site_fract_y
_atom_site_fract_z
_atom_site_U_iso_or_equiv
_atom_site_adp_type
_atom_site_occupancy
_atom_site_symmetry_multiplicity
_atom_site_calc_flag
_atom_site_refinement_flags
S1 S 0.33141(17) 0.6105(2) -0.13073(5) 0.0801(5) Uani 1 1 d .
O1 O 0.4295(4) 0.4006(4) 0.20323(12) 0.0666(9) Uani 1 1 d .
O2 O 0.3577(4) 0.6388(4) 0.20708(15) 0.0767(10) Uani 1 1 d .
O3 O -0.0004(4) 0.3673(7) 0.10874(15) 0.1081(18) Uani 1 1 d .
O4 O 0.0658(4) 0.4085(5) 0.20470(13) 0.0735(10) Uani 1 1 d .
O5 O 0.6496(4) 0.6302(5) -0.07908(15) 0.0805(11) Uani 1 1 d .
C1 C 0.2424(5) 0.4891(5) 0.12826(17) 0.0429(9) Uani 1 1 d .
H1 H 0.2177 0.5879 0.1102 0.051 Uiso 1 1 calc R
C2 C 0.3250(4) 0.3931(4) 0.07762(14) 0.0386(8) Uani 1 1 d .
H2 H 0.2472 0.3508 0.0496 0.046 Uiso 1 1 calc R
C3 C 0.4229(5) 0.2624(5) 0.10617(18) 0.0491(10) Uani 1 1 d .
H3 H 0.3881 0.1661 0.0885 0.059 Uiso 1 1 calc R
C4 C 0.4032(6) 0.2554(7) 0.1748(2) 0.0694(14) Uani 1 1 d .
H4A H 0.2988 0.2212 0.1843 0.083 Uiso 1 1 calc R
H4B H 0.4757 0.1821 0.1915 0.083 Uiso 1 1 calc R
C5 C 0.3448(5) 0.5177(6) 0.18346(17) 0.0527(11) Uani 1 1 d .
C6 C 0.0875(5) 0.4131(6) 0.14520(19) 0.0596(12) Uani 1 1 d .
C7 C -0.0800(6) 0.3442(7) 0.2288(3) 0.0751(15) Uani 1 1 d .
H7A H -0.1299 0.2826 0.1976 0.090 Uiso 1 1 calc R
H7B H -0.0587 0.2809 0.2642 0.090 Uiso 1 1 calc R
C8 C -0.1787(7) 0.4673(8) 0.2457(4) 0.116(3) Uani 1 1 d .
H8A H -0.1331 0.5213 0.2795 0.174 Uiso 1 1 calc R
H8B H -0.2786 0.4288 0.2577 0.174 Uiso 1 1 calc R
H8C H -0.1907 0.5346 0.2114 0.174 Uiso 1 1 calc R
C9 C 0.5939(5) 0.2910(5) 0.0861(2) 0.0574(11) Uani 1 1 d .
H9A H 0.6649 0.2698 0.1196 0.069 Uiso 1 1 calc R
H9B H 0.6212 0.2274 0.0515 0.069 Uiso 1 1 calc R
C10 C 0.6010(4) 0.4576(5) 0.06843(18) 0.0449(9) Uani 1 1 d .
H10 H 0.6144 0.5199 0.1053 0.054 Uiso 1 1 calc R
C11 C 0.4408(4) 0.4814(4) 0.04229(16) 0.0365(8) Uani 1 1 d .
C12 C 0.7099(5) 0.5120(5) 0.0183(2) 0.0561(11) Uani 1 1 d .
H12A H 0.7784 0.5907 0.0337 0.067 Uiso 1 1 calc R
H12B H 0.7727 0.4289 0.0030 0.067 Uiso 1 1 calc R
C13 C 0.6056(5) 0.5734(5) -0.03185(18) 0.0516(10) Uani 1 1 d .
C14 C 0.4415(4) 0.5467(4) -0.01379(16) 0.0401(8) Uani 1 1 d .
C15 C 0.3085(4) 0.5808(4) -0.05336(15) 0.0418(9) Uani 1 1 d .
C18 C 0.1386(6) 0.6385(6) -0.1412(2) 0.0681(13) Uani 1 1 d .
H18 H 0.0937 0.6599 -0.1791 0.082 Uiso 1 1 calc R
C16 C 0.1483(4) 0.5931(4) -0.03564(15) 0.0354(7) Uani 1 1 d U
H16 H 0.1094 0.5813 0.0039 0.042 Uiso 1 1 calc R
C17 C 0.0587(5) 0.6265(5) -0.08943(19) 0.0534(10) Uani 1 1 d U
H17 H -0.0486 0.6391 -0.0881 0.064 Uiso 1 1 calc R

loop_
_atom_site_aniso_label
_atom_site_aniso_U_11
_atom_site_aniso_U_22
_atom_site_aniso_U_33
_atom_site_aniso_U_23
_atom_site_aniso_U_13
_atom_site_aniso_U_12
S1 0.0799(9) 0.1193(12) 0.0412(6) 0.0170(7) 0.0053(6) 0.0061(9)
O1 0.0609(19) 0.102(3) 0.0368(15) -0.0007(17) -0.0160(13) 0.003(2)
O2 0.077(2) 0.096(3) 0.0570(19) -0.0296(19) 0.0035(16) -0.019(2)
O3 0.059(2) 0.214(5) 0.051(2) -0.014(3) -0.0072(17) -0.047(3)
O4 0.0561(18) 0.121(3) 0.0436(16) -0.0036(18) 0.0078(14) -0.031(2)
O5 0.0601(19) 0.121(3) 0.061(2) 0.023(2) 0.0114(16) -0.013(2)
C1 0.043(2) 0.055(2) 0.0308(17) 0.0043(17) -0.0047(17) -0.0033(17)
C2 0.0427(19) 0.044(2) 0.0288(16) -0.0004(15) -0.0068(14) -0.0015(17)
C3 0.061(3) 0.040(2) 0.046(2) -0.0010(17) -0.009(2) 0.0001(19)
C4 0.070(3) 0.081(3) 0.057(3) 0.032(3) -0.009(2) -0.002(3)
C5 0.047(2) 0.083(3) 0.0279(18) -0.005(2) 0.0032(18) -0.015(2)
C6 0.040(2) 0.095(3) 0.044(2) 0.002(2) 0.0019(18) -0.005(2)
C7 0.056(3) 0.097(4) 0.073(3) -0.004(3) 0.009(3) -0.015(3)
C8 0.060(4) 0.100(5) 0.188(8) -0.030(5) 0.013(4) 0.000(3)
C9 0.061(3) 0.051(2) 0.061(3) 0.003(2) -0.002(2) 0.016(2)
C10 0.044(2) 0.052(2) 0.0385(19) -0.0042(16) -0.0034(17) 0.0060(17)
C11 0.045(2) 0.0318(17) 0.0326(17) -0.0098(15) -0.0006(16) 0.0060(15)
C12 0.041(2) 0.064(3) 0.063(3) -0.007(2) 0.0026(19) 0.0082(19)
C13 0.050(2) 0.063(3) 0.042(2) -0.0018(19) 0.0072(17) -0.001(2)
C14 0.043(2) 0.043(2) 0.0351(18) -0.0036(15) 0.0068(16) 0.0041(17)
C15 0.052(2) 0.046(2) 0.0278(16) 0.0031(16) 0.0010(15) -0.0055(17)
C18 0.081(3) 0.081(3) 0.043(2) 0.009(2) -0.014(2) 0.006(3)
C16 0.048(2) 0.0251(16) 0.0336(15) -0.0002(14) -0.0069(14) -0.0005(15)
C17 0.058(3) 0.054(2) 0.048(2) 0.0031(19) -0.0171(17) 0.004(2)

loop_
_atom_type_symbol
_atom_type_description
_atom_type_scat_dispersion_real
_atom_type_scat_dispersion_imag
_atom_type_scat_source
C C 0.0033 0.0016 'International Tables Vol C Tables 4.2.6.8 and 6.1.1.4'
H H 0.0000 0.0000 'International Tables Vol C Tables 4.2.6.8 and 6.1.1.4'
O O 0.0106 0.0060 'International Tables Vol C Tables 4.2.6.8 and 6.1.1.4'
S S 0.1246 0.1234 'International Tables Vol C Tables 4.2.6.8 and 6.1.1.4'

loop_
_geom_angle_atom_site_label_1
_geom_angle_atom_site_label_2
_geom_angle_atom_site_label_3
_geom_angle
C18 S1 C15 92.4(2)
C5 O1 C4 117.6(3)
C6 O4 C7 119.0(4)
C5 C1 C6 112.8(3)
C5 C1 C2 112.8(3)
C6 C1 C2 109.1(3)
C5 C1 H1 107.3
C6 C1 H1 107.3
C2 C1 H1 107.3
C11 C2 C3 103.5(3)
C11 C2 C1 112.9(3)
C3 C2 C1 111.4(3)
C11 C2 H2 109.6
C3 C2 H2 109.6
C1 C2 H2 109.6
C4 C3 C9 113.1(4)
C4 C3 C2 111.5(4)
C9 C3 C2 106.2(3)
C4 C3 H3 108.7
C9 C3 H3 108.7
C2 C3 H3 108.7
O1 C4 C3 111.9(4)
O1 C4 H4A 109.2
C3 C4 H4A 109.2
O1 C4 H4B 109.2
C3 C4 H4B 109.2
H4A C4 H4B 107.9
O2 C5 O1 120.2(4)
O2 C5 C1 123.2(4)
O1 C5 C1 116.5(4)
O3 C6 O4 124.7(4)
O3 C6 C1 123.3(4)
O4 C6 C1 112.0(3)
C8 C7 O4 107.8(5)
C8 C7 H7A 110.1
O4 C7 H7A 110.1
C8 C7 H7B 110.1
O4 C7 H7B 110.1
H7A C7 H7B 108.5
C7 C8 H8A 109.5
C7 C8 H8B 109.5
H8A C8 H8B 109.5
C7 C8 H8C 109.5
H8A C8 H8C 109.5
H8B C8 H8C 109.5
C10 C9 C3 105.4(3)
C10 C9 H9A 110.7
C3 C9 H9A 110.7
C10 C9 H9B 110.7
C3 C9 H9B 110.7
H9A C9 H9B 108.8
C11 C10 C12 104.4(3)
C11 C10 C9 101.2(3)
C12 C10 C9 120.9(4)
C11 C10 H10 109.8
C12 C10 H10 109.8
C9 C10 H10 109.8
C14 C11 C2 134.2(3)
C14 C11 C10 113.5(3)
C2 C11 C10 110.2(3)
C13 C12 C10 105.5(3)
C13 C12 H12A 110.6
C10 C12 H12A 110.6
C13 C12 H12B 110.6
C10 C12 H12B 110.6
H12A C12 H12B 108.8
O5 C13 C14 126.2(4)
O5 C13 C12 125.4(4)
C14 C13 C12 108.4(3)
C11 C14 C15 128.1(3)
C11 C14 C13 108.1(3)
C15 C14 C13 123.7(3)
C16 C15 C14 127.4(3)
C16 C15 S1 111.3(3)
C14 C15 S1 121.3(3)
C17 C18 S1 112.4(3)
C17 C18 H18 123.8
S1 C18 H18 123.8
C17 C16 C15 108.2(3)
C17 C16 H16 125.9
C15 C16 H16 125.9
C18 C17 C16 115.7(4)
C18 C17 H17 122.1
C16 C17 H17 122.1

loop_
_geom_bond_atom_site_label_1
_geom_bond_atom_site_label_2
_geom_bond_distance
S1 C18 1.692(5)
S1 C15 1.718(3)
O1 C5 1.335(6)
O1 C4 1.442(7)
O2 C5 1.191(5)
O3 C6 1.169(5)
O4 C6 1.310(5)
O4 C7 1.472(5)
O5 C13 1.206(5)
C1 C5 1.512(6)
C1 C6 1.536(6)
C1 C2 1.562(5)
C1 H1 0.9800
C2 C11 1.480(5)
C2 C3 1.558(5)
C2 H2 0.9800
C3 C4 1.505(6)
C3 C9 1.555(6)
C3 H3 0.9800
C4 H4A 0.9700
C4 H4B 0.9700
C7 C8 1.427(9)
C7 H7A 0.9700
C7 H7B 0.9700
C8 H8A 0.9600
C8 H8B 0.9600
C8 H8C 0.9600
C9 C10 1.521(6)
C9 H9A 0.9700
C9 H9B 0.9700
C10 C11 1.505(5)
C10 C12 1.517(6)
C10 H10 0.9800
C11 C14 1.351(5)
C12 C13 1.514(6)
C12 H12A 0.9700
C12 H12B 0.9700
C13 C14 1.485(5)
C14 C15 1.464(5)
C15 C16 1.435(5)
C18 C17 1.326(6)
C18 H18 0.9300
C16 C17 1.433(5)
C16 H16 0.9300
C17 H17 0.9300

loop_
_cod_related_entry_id
_cod_related_entry_code
_cod_related_entry_database
1 30652045 ChemSpider
